data_4349782
loop_
_publ_author_name
'Guo, Fengjiao'
'Hu, Cong'
'Wang, Ying'
'Han, Jian'
'Yang, Zhihua'
'Pan, Shilie'

_publ_section_title
;
 Insights of BO3--PO4 replacement for the design and synthesis of a new
 borate--phosphate with unique 1\\infty [Zn4BO11] chains and two new
 phosphates
;
_journal_issue 2
_journal_name_full 'Inorganic Chemistry Frontiers'
_journal_page_first 327
_journal_paper_doi 10.1039/C7QI00548B
_journal_volume 5
_journal_year 2018
_chemical_formula_sum 'B Cs O11 P2 Zn4'
_chemical_formula_weight 643.14
_space_group_IT_number 11
_space_group_name_Hall '-P 2yb'
_space_group_name_H-M_alt 'P 1 21/m 1'
_symmetry_cell_setting monoclinic
_symmetry_space_group_name_H-M 'P 1 21/m 1'
_atom_sites_solution_primary direct
_atom_sites_solution_secondary difmap
_audit_creation_method SHELXL-97
_audit_update_record
;
2017-09-06 deposited with the CCDC.
2017-11-22 downloaded from the CCDC.
;
_cell_angle_alpha 90.00
_cell_angle_beta 107.797(6)
_cell_angle_gamma 90.00
_cell_formula_units_Z 2
_cell_length_a 5.048(3)
_cell_length_b 14.368(8)
_cell_length_c 8.111(4)
_cell_measurement_reflns_used 1663
_cell_measurement_temperature 296(2)
_cell_measurement_theta_max 27.66
_cell_measurement_theta_min 2.64
_cell_volume 560.1(5)
_computing_cell_refinement 'Bruker SMART'
_computing_data_collection 'Bruker SMART'
_computing_data_reduction 'Bruker SAINT'
_computing_molecular_graphics 'Bruker SHELXTL'
_computing_publication_material 'Bruker SHELXTL'
_computing_structure_refinement 'SHELXL-97 (Sheldrick, 1997)'
_computing_structure_solution 'SHELXS-97 (Sheldrick, 1990)'
_diffrn_ambient_temperature 296(2)
_diffrn_measured_fraction_theta_full 0.988
_diffrn_measured_fraction_theta_max 0.988
_diffrn_measurement_device_type 'CCD area detector'
_diffrn_measurement_method 'phi and omega scans'
_diffrn_radiation_monochromator graphite
_diffrn_radiation_source 'fine-focus sealed tube'
_diffrn_radiation_type MoK\a
_diffrn_radiation_wavelength 0.71073
_diffrn_reflns_av_R_equivalents 0.0223
_diffrn_reflns_av_sigmaI/netI 0.0268
_diffrn_reflns_limit_h_max 6
_diffrn_reflns_limit_h_min -6
_diffrn_reflns_limit_k_max 18
_diffrn_reflns_limit_k_min -18
_diffrn_reflns_limit_l_max 10
_diffrn_reflns_limit_l_min -4
_diffrn_reflns_number 3470
_diffrn_reflns_theta_full 27.69
_diffrn_reflns_theta_max 27.69
_diffrn_reflns_theta_min 2.64
_exptl_absorpt_coefficient_mu 11.999
_exptl_absorpt_correction_T_max 0.7456
_exptl_absorpt_correction_T_min 0.5110
_exptl_absorpt_correction_type numerical
_exptl_absorpt_process_details Face-indexed
_exptl_crystal_colour colorless
_exptl_crystal_density_diffrn 3.813
_exptl_crystal_density_method 'not measured'
_exptl_crystal_description block
_exptl_crystal_F_000 596
_exptl_crystal_size_max 0.312
_exptl_crystal_size_mid 0.256
_exptl_crystal_size_min 0.068
_refine_diff_density_max 1.121
_refine_diff_density_min -1.370
_refine_diff_density_rms 0.145
_refine_ls_extinction_method SHELXL
_refine_ls_goodness_of_fit_ref 1.024
_refine_ls_matrix_type full
_refine_ls_number_parameters 91
_refine_ls_number_reflns 1351
_refine_ls_number_restraints 0
_refine_ls_restrained_S_all 1.024
_refine_ls_R_factor_all 0.0260
_refine_ls_R_factor_gt 0.0220
_refine_ls_shift/su_max 0.001
_refine_ls_shift/su_mean 0.000
_refine_ls_structure_factor_coef Fsqd
_refine_ls_weighting_details 'calc w=1/[\s^2^(Fo^2^)+(0.0230P)^2^+0.9532P] where P=(Fo^2^+2Fc^2^)/3'
_refine_ls_weighting_scheme calc
_refine_ls_wR_factor_gt 0.0498
_refine_ls_wR_factor_ref 0.0530
_reflns_number_gt 1207
_reflns_number_total 1351
_reflns_threshold_expression >2sigma(I)
_cod_data_source_file c7qi00548b2.cif
_cod_data_source_block 333
_cod_depositor_comments
;
The following automatic conversions were performed:

data item '_symmetry_cell_setting' value 'Monoclinic' was changed to
'monoclinic' in accordance with the
/home/saulius/struct/COD-crude-data/automatic-downloads/DataCite-retrospective/RSC/depositions/lib/dictionaries/cif_core.dic
dictionary named 'cif_core.dic' version 2.4.2 last updated on
2011-04-26.

Automatic conversion script
Id: cif_fix_values 6909 2019-04-08 15:41:33Z antanas 
;
_cod_original_sg_symbol_H-M 'P2(1)/m  '
_cod_database_code 4349782

loop_
_symmetry_equiv_pos_as_xyz
'x, y, z'
'-x, y+1/2, -z'
'-x, -y, -z'
'x, -y-1/2, z'

loop_
_atom_site_label
_atom_site_type_symbol
_atom_site_fract_x
_atom_site_fract_y
_atom_site_fract_z
_atom_site_U_iso_or_equiv
_atom_site_adp_type
_atom_site_occupancy
_atom_site_symmetry_multiplicity
_atom_site_calc_flag
_atom_site_refinement_flags
Cs1 Cs 0.17935(8) 0.2500 0.84063(6) 0.03354(12) Uani 1 2 d S
Zn1 Zn 0.19685(8) 0.55893(3) 0.82258(5) 0.01276(11) Uani 1 1 d .
Zn2 Zn 0.40637(8) 0.35609(3) 0.38809(5) 0.01169(11) Uani 1 1 d .
P1 P 0.66229(18) 0.43777(6) 0.76915(12) 0.01117(19) Uani 1 1 d .
B1 B 0.1314(10) 0.7500 0.6892(7) 0.0090(10) Uani 1 2 d S
O1 O 0.5096(5) 0.53400(17) 0.7299(3) 0.0171(5) Uani 1 1 d .
O2 O 0.6398(6) 0.40213(18) 0.9417(3) 0.0228(6) Uani 1 1 d .
O3 O 0.5194(6) 0.36603(18) 0.6335(3) 0.0202(6) Uani 1 1 d .
O4 O 0.9606(5) 0.45256(18) 0.7723(4) 0.0261(7) Uani 1 1 d .
O5 O 0.4038(7) 0.7500 0.6846(4) 0.0132(7) Uani 1 2 d S
O6 O -0.0020(5) 0.66690(16) 0.6930(3) 0.0143(5) Uani 1 1 d .

loop_
_atom_site_aniso_label
_atom_site_aniso_U_11
_atom_site_aniso_U_22
_atom_site_aniso_U_33
_atom_site_aniso_U_23
_atom_site_aniso_U_13
_atom_site_aniso_U_12
Cs1 0.0251(2) 0.01328(18) 0.0665(3) 0.000 0.02030(19) 0.000
Zn1 0.01159(19) 0.0114(2) 0.0163(2) 0.00077(15) 0.00588(16) 0.00013(15)
Zn2 0.01079(19) 0.0095(2) 0.0159(2) -0.00046(15) 0.00573(15) -0.00038(14)
P1 0.0113(4) 0.0081(4) 0.0151(4) -0.0003(3) 0.0055(3) -0.0004(3)
B1 0.009(2) 0.009(2) 0.009(2) 0.000 0.0030(19) 0.000
O1 0.0169(12) 0.0102(12) 0.0280(14) 0.0061(11) 0.0126(11) 0.0034(10)
O2 0.0347(16) 0.0187(14) 0.0141(13) 0.0020(11) 0.0061(12) -0.0072(12)
O3 0.0288(14) 0.0143(13) 0.0170(13) -0.0048(10) 0.0064(11) -0.0078(11)
O4 0.0134(12) 0.0135(13) 0.0537(19) -0.0008(13) 0.0139(13) -0.0015(10)
O5 0.0121(16) 0.0106(17) 0.0198(18) 0.000 0.0092(14) 0.000
O6 0.0098(11) 0.0098(12) 0.0218(13) 0.0019(10) 0.0028(9) -0.0012(9)

loop_
_atom_type_symbol
_atom_type_description
_atom_type_scat_dispersion_real
_atom_type_scat_dispersion_imag
_atom_type_scat_source
B B 0.0013 0.0007 'International Tables Vol C Tables 4.2.6.8 and 6.1.1.4'
O O 0.0106 0.0060 'International Tables Vol C Tables 4.2.6.8 and 6.1.1.4'
P P 0.1023 0.0942 'International Tables Vol C Tables 4.2.6.8 and 6.1.1.4'
Zn Zn 0.2839 1.4301 'International Tables Vol C Tables 4.2.6.8 and 6.1.1.4'
Cs Cs -0.3680 2.1192 'International Tables Vol C Tables 4.2.6.8 and 6.1.1.4'

loop_
_geom_angle_atom_site_label_1
_geom_angle_atom_site_label_2
_geom_angle_atom_site_label_3
_geom_angle
_geom_angle_site_symmetry_1
_geom_angle_site_symmetry_3
O4 Cs1 O4 139.52(10) 4_465 1_455
O4 Cs1 O2 65.45(8) 4_465 4_565
O4 Cs1 O2 154.46(7) 1_455 4_565
O4 Cs1 O2 154.46(7) 4_465 .
O4 Cs1 O2 65.45(8) 1_455 .
O2 Cs1 O2 89.22(11) 4_565 .
O4 Cs1 O3 68.74(7) 4_465 4_565
O4 Cs1 O3 127.71(8) 1_455 4_565
O2 Cs1 O3 45.38(7) 4_565 4_565
O2 Cs1 O3 91.54(8) . 4_565
O4 Cs1 O3 127.71(8) 4_465 .
O4 Cs1 O3 68.74(7) 1_455 .
O2 Cs1 O3 91.54(8) 4_565 .
O2 Cs1 O3 45.38(7) . .
O3 Cs1 O3 62.56(10) 4_565 .
O4 Cs1 O3 42.53(6) 4_465 4_465
O4 Cs1 O3 96.98(7) 1_455 4_465
O2 Cs1 O3 107.70(7) 4_565 4_465
O2 Cs1 O3 161.20(6) . 4_465
O3 Cs1 O3 94.64(7) 4_565 4_465
O3 Cs1 O3 123.78(8) . 4_465
O4 Cs1 O3 96.98(7) 4_465 1_455
O4 Cs1 O3 42.53(6) 1_455 1_455
O2 Cs1 O3 161.20(7) 4_565 1_455
O2 Cs1 O3 107.70(7) . 1_455
O3 Cs1 O3 123.78(8) 4_565 1_455
O3 Cs1 O3 94.64(7) . 1_455
O3 Cs1 O3 54.45(9) 4_465 1_455
O4 Cs1 P1 23.95(5) 4_465 4_465
O4 Cs1 P1 117.63(6) 1_455 4_465
O2 Cs1 P1 87.89(7) 4_565 4_465
O2 Cs1 P1 173.95(5) . 4_465
O3 Cs1 P1 90.22(6) 4_565 4_465
O3 Cs1 P1 140.01(5) . 4_465
O3 Cs1 P1 23.96(4) 4_465 4_465
O3 Cs1 P1 75.99(6) 1_455 4_465
O4 Cs1 P1 117.63(6) 4_465 1_455
O4 Cs1 P1 23.95(5) 1_455 1_455
O2 Cs1 P1 173.95(5) 4_565 1_455
O2 Cs1 P1 87.89(7) . 1_455
O3 Cs1 P1 140.01(5) 4_565 1_455
O3 Cs1 P1 90.22(6) . 1_455
O3 Cs1 P1 75.99(6) 4_465 1_455
O3 Cs1 P1 23.96(4) 1_455 1_455
P1 Cs1 P1 94.48(5) 4_465 1_455
O4 Cs1 O2 41.76(7) 4_465 4_465
O4 Cs1 O2 109.95(7) 1_455 4_465
O2 Cs1 O2 93.82(8) 4_565 4_465
O2 Cs1 O2 151.67(9) . 4_465
O3 Cs1 O2 110.47(7) 4_565 4_465
O3 Cs1 O2 162.06(6) . 4_465
O3 Cs1 O2 38.38(6) 4_465 4_465
O3 Cs1 O2 75.30(7) 1_455 4_465
P1 Cs1 O2 23.61(4) 4_465 4_465
P1 Cs1 O2 86.24(6) 1_455 4_465
O4 Cs1 O2 109.95(7) 4_465 1_455
O4 Cs1 O2 41.76(7) 1_455 1_455
O2 Cs1 O2 151.67(9) 4_565 1_455
O2 Cs1 O2 93.82(8) . 1_455
O3 Cs1 O2 162.06(6) 4_565 1_455
O3 Cs1 O2 110.47(7) . 1_455
O3 Cs1 O2 75.30(7) 4_465 1_455
O3 Cs1 O2 38.38(6) 1_455 1_455
P1 Cs1 O2 86.24(6) 4_465 1_455
P1 Cs1 O2 23.61(4) 1_455 1_455
O2 Cs1 O2 70.81(9) 4_465 1_455
O4 Zn1 O2 119.83(13) 1_455 3_667
O4 Zn1 O6 109.53(12) 1_455 .
O2 Zn1 O6 107.21(11) 3_667 .
O4 Zn1 O1 107.08(12) 1_455 .
O2 Zn1 O1 106.34(12) 3_667 .
O6 Zn1 O1 106.03(11) . .
O4 Zn1 Cs1 155.39(10) 1_455 3_667
O2 Zn1 Cs1 36.66(8) 3_667 3_667
O6 Zn1 Cs1 89.50(8) . 3_667
O1 Zn1 Cs1 81.20(8) . 3_667
O4 Zn1 Cs1 35.69(8) 1_455 .
O2 Zn1 Cs1 105.38(8) 3_667 .
O6 Zn1 Cs1 142.46(7) . .
O1 Zn1 Cs1 81.82(7) . .
Cs1 Zn1 Cs1 128.01(2) 3_667 .
O3 Zn2 O1 114.24(11) . 3_666
O3 Zn2 O6 108.10(11) . 3_566
O1 Zn2 O6 109.19(10) 3_666 3_566
O3 Zn2 O5 110.56(13) . 3_666
O1 Zn2 O5 106.14(11) 3_666 3_666
O6 Zn2 O5 108.48(12) 3_566 3_666
O3 Zn2 Zn2 94.31(8) . 4_565
O1 Zn2 Zn2 143.71(8) 3_666 4_565
O6 Zn2 Zn2 80.36(7) 3_566 4_565
O5 Zn2 Zn2 39.78(8) 3_666 4_565
O3 Zn2 Cs1 39.67(8) . .
O1 Zn2 Cs1 146.15(8) 3_666 .
O6 Zn2 Cs1 73.47(8) 3_566 .
O5 Zn2 Cs1 104.60(9) 3_666 .
Zn2 Zn2 Cs1 69.904(14) 4_565 .
O4 P1 O3 110.94(16) . .
O4 P1 O2 112.58(17) . .
O3 P1 O2 106.51(15) . .
O4 P1 O1 107.73(15) . .
O3 P1 O1 110.88(15) . .
O2 P1 O1 108.19(15) . .
O4 P1 Cs1 56.30(11) . 1_655
O3 P1 Cs1 76.90(11) . 1_655
O2 P1 Cs1 81.80(12) . 1_655
O1 P1 Cs1 163.97(10) . 1_655
O4 P1 Cs1 141.18(11) . .
O3 P1 Cs1 56.19(11) . .
O2 P1 Cs1 52.46(10) . .
O1 P1 Cs1 111.03(10) . .
Cs1 P1 Cs1 84.98(5) 1_655 .
O6 B1 O6 120.4(4) 4_575 .
O6 B1 O5 119.8(2) 4_575 .
O6 B1 O5 119.8(2) . .
P1 O1 Zn2 130.07(15) . 3_666
P1 O1 Zn1 118.87(14) . .
Zn2 O1 Zn1 110.90(12) 3_666 .
P1 O2 Zn1 133.28(17) . 3_667
P1 O2 Cs1 104.65(13) . .
Zn1 O2 Cs1 121.74(11) 3_667 .
P1 O2 Cs1 74.59(11) . 1_655
Zn1 O2 Cs1 105.45(11) 3_667 1_655
Cs1 O2 Cs1 93.82(8) . 1_655
P1 O3 Zn2 137.16(17) . .
P1 O3 Cs1 100.66(13) . .
Zn2 O3 Cs1 118.13(11) . .
P1 O3 Cs1 79.15(11) . 1_655
Zn2 O3 Cs1 112.81(11) . 1_655
Cs1 O3 Cs1 94.64(7) . 1_655
P1 O4 Zn1 132.15(17) . 1_655
P1 O4 Cs1 99.75(13) . 1_655
Zn1 O4 Cs1 123.32(12) 1_655 1_655
B1 O5 Zn2 125.52(13) . 2_656
B1 O5 Zn2 125.52(13) . 3_666
Zn2 O5 Zn2 100.45(15) 2_656 3_666
B1 O5 Cs1 102.7(3) . 3_667
Zn2 O5 Cs1 97.68(11) 2_656 3_667
Zn2 O5 Cs1 97.68(11) 3_666 3_667
B1 O6 Zn1 121.5(2) . .
B1 O6 Zn2 127.0(2) . 3_566
Zn1 O6 Zn2 110.69(12) . 3_566

loop_
_geom_bond_atom_site_label_1
_geom_bond_atom_site_label_2
_geom_bond_distance
_geom_bond_site_symmetry_2
Cs1 O4 3.102(3) 4_465
Cs1 O4 3.102(3) 1_455
Cs1 O2 3.112(3) 4_565
Cs1 O2 3.112(3) .
Cs1 O3 3.211(3) 4_565
Cs1 O3 3.211(3) .
Cs1 O3 3.644(3) 4_465
Cs1 O3 3.644(3) 1_455
Cs1 P1 3.6746(17) 4_465
Cs1 P1 3.6746(17) 1_455
Cs1 O2 3.773(3) 4_465
Cs1 O2 3.773(3) 1_455
Zn1 O4 1.904(3) 1_455
Zn1 O2 1.919(3) 3_667
Zn1 O6 1.968(2) .
Zn1 O1 1.978(3) .
Zn1 Cs1 4.4335(15) 3_667
Zn2 O3 1.901(3) .
Zn2 O1 1.959(3) 3_666
Zn2 O6 1.972(3) 3_566
Zn2 O5 1.983(2) 3_666
Zn2 Zn2 3.0486(18) 4_565
P1 O4 1.513(3) .
P1 O3 1.519(3) .
P1 O2 1.527(3) .
P1 O1 1.567(3) .
P1 Cs1 3.6746(17) 1_655
B1 O6 1.376(3) 4_575
B1 O6 1.376(3) .
B1 O5 1.387(6) .
O1 Zn2 1.959(3) 3_666
O2 Zn1 1.919(3) 3_667
O2 Cs1 3.773(3) 1_655
O3 Cs1 3.644(3) 1_655
O4 Zn1 1.904(3) 1_655
O4 Cs1 3.102(3) 1_655
O5 Zn2 1.983(2) 2_656
O5 Zn2 1.983(2) 3_666
O5 Cs1 3.782(4) 3_667
O6 Zn2 1.972(3) 3_566
